data_7706628
loop_
_publ_author_name
'Sun, Qiu'
'Daniliuc, Constantin G.'
'Kehr, Gerald'
'Erker, Gerhard'

_publ_section_title
;
 Reaction of carbon oxides with an ethylene-bridged PH/B Lewis pair.
;
_journal_issue 10
_journal_name_full 'Dalton transactions (Cambridge, England : 2003)'
_journal_page_first 3523
_journal_page_last 3528
_journal_paper_doi 10.1039/d1dt00459j
_journal_volume 50
_journal_year 2021
_chemical_formula_sum 'C40 H40 B F10 P'
_chemical_formula_weight 752.50
_space_group_crystal_system triclinic
_space_group_IT_number 2
_space_group_name_Hall '-P 1'
_space_group_name_H-M_alt 'P -1'
_atom_sites_solution_hydrogens mixed
_audit_creation_method 'APEX3 v2019.1-0'
_audit_update_record
;
2021-01-07 deposited with the CCDC.	2021-02-12 downloaded from the CCDC.
;
_cell_angle_alpha 75.8800(10)
_cell_angle_beta 79.1700(10)
_cell_angle_gamma 84.3520(10)
_cell_formula_units_Z 2
_cell_length_a 11.4244(2)
_cell_length_b 12.6791(2)
_cell_length_c 12.8790(2)
_cell_measurement_reflns_used 8623
_cell_measurement_temperature 446.(2)
_cell_measurement_theta_max 66.5639
_cell_measurement_theta_min 3.9456
_cell_volume 1774.24(5)
_computing_cell_refinement 'SAINT V8.40A (Bruker Nano, Inc., 2019)'
_computing_data_collection 'APEX3 v2019.1-0'
_computing_data_reduction 'SAINT V8.40A (Bruker Nano, Inc., 2019)'
_computing_molecular_graphics 'shelXle (C.B. Huebschle, rev 958)'
_computing_structure_refinement 'SHELXL-2018/3 (Sheldrick, 2018)'
_computing_structure_solution 'SHELXT 2014/5 (Sheldrick, 2014)'
_diffrn_ambient_temperature 446.(2)
_diffrn_detector_area_resol_mean 8.3333
_diffrn_measured_fraction_theta_full 0.997
_diffrn_measured_fraction_theta_max 0.997
_diffrn_measurement_device_type 'Bruker APEX II diffractometer'
_diffrn_measurement_method 'phi / omega scans'
_diffrn_radiation_monochromator graphite
_diffrn_radiation_type CuK\a
_diffrn_radiation_wavelength 1.54178
_diffrn_reflns_av_R_equivalents 0.0511
_diffrn_reflns_av_unetI/netI 0.0409
_diffrn_reflns_limit_h_max 12
_diffrn_reflns_limit_h_min -13
_diffrn_reflns_limit_k_max 15
_diffrn_reflns_limit_k_min -15
_diffrn_reflns_limit_l_max 15
_diffrn_reflns_limit_l_min -15
_diffrn_reflns_number 24096
_diffrn_reflns_theta_full 66.65
_diffrn_reflns_theta_max 66.65
_diffrn_reflns_theta_min 3.60
_diffrn_source 'Cu sealed tube'
_diffrn_source_type 'fine-focus sealed tube'
_exptl_absorpt_coefficient_mu 1.412
_exptl_absorpt_correction_T_max 0.95
_exptl_absorpt_correction_T_min 0.83
_exptl_absorpt_correction_type multi-scan
_exptl_absorpt_process_details
;
SADABS-2016/2 Bruker AXS area detector scaling and absorption correction.
Krause, L., Herbst-Irmer, R., Sheldrick G.M. & Stalke D., J. Appl. Cryst.
48 (2015) 3-10.
;
_exptl_crystal_colour colourless
_exptl_crystal_density_diffrn 1.409
_exptl_crystal_density_method 'not measured'
_exptl_crystal_description plate
_exptl_crystal_F_000 780
_exptl_crystal_size_max 0.140
_exptl_crystal_size_mid 0.120
_exptl_crystal_size_min 0.040
_refine_diff_density_max 0.306
_refine_diff_density_min -0.281
_refine_ls_extinction_method none
_refine_ls_goodness_of_fit_ref 1.029
_refine_ls_hydrogen_treatment mixed
_refine_ls_matrix_type full
_refine_ls_number_parameters 482
_refine_ls_number_reflns 6274
_refine_ls_number_restraints 0
_refine_ls_restrained_S_all 1.029
_refine_ls_R_factor_all 0.0484
_refine_ls_R_factor_gt 0.0378
_refine_ls_shift/su_max 0.001
_refine_ls_shift/su_mean 0.000
_refine_ls_structure_factor_coef Fsqd
_refine_ls_weighting_details 'w=1/[\s^2^(Fo^2^)+(0.0500P)^2^+0.5065P] where P=(Fo^2^+2Fc^2^)/3'
_refine_ls_weighting_scheme calc
_refine_ls_wR_factor_gt 0.0913
_refine_ls_wR_factor_ref 0.0965
_reflns_number_gt 5193
_reflns_number_total 6274
_reflns_threshold_expression 'I > 2\s(I)'
_cod_data_source_file d1dt00459j2.cif
_cod_data_source_block erk9838
_cod_depositor_comments
;
The following automatic conversions were performed:

data item '_exptl_absorpt_correction_type' value 'Multi-Scan' was
changed to 'multi-scan' in accordance with the
/home/data/users/saulius/crontab/automatic-downloads/rss-feeds/RSC/lib/dictionaries/cif_core.dic
dictionary named 'cif_core.dic' version 2.4.2 last updated on
2011-04-26.

Automatic conversion script
Id: cif_fix_values 7556 2019-12-06 15:28:31Z antanas 

 Adding full bibliography for 7706623--7706629.cif.
;
_cod_database_code 7706628

loop_
_space_group_symop_operation_xyz
'x, y, z'
'-x, -y, -z'

loop_
_atom_site_type_symbol
_atom_site_label
_atom_site_fract_x
_atom_site_fract_y
_atom_site_fract_z
_atom_site_U_iso_or_equiv
_atom_site_adp_type
_atom_site_calc_flag
_atom_site_refinement_flags_adp
_atom_site_refinement_flags_occupancy
_atom_site_refinement_flags_posn
_atom_site_occupancy
_atom_site_disorder_assembly
_atom_site_disorder_group
B B1 0.37652(18) 0.69212(16) 0.80303(16) 0.0156(4) Uani d . . . 1 . .
C C1 0.31651(17) 0.50028(14) 0.91838(14) 0.0173(4) Uani d . . . 1 . .
H H1A 0.240934 0.537846 0.939604 0.021 Uiso calc U . R 1 . .
H H1B 0.332205 0.441595 0.979164 0.021 Uiso calc U . R 1 . .
P P1 0.31180(4) 0.44699(3) 0.80098(3) 0.01393(11) Uani d . . . 1 . .
H H1 0.4118(17) 0.3954(16) 0.7899(16) 0.012(5) Uiso d . . . 1 . .
C C2 0.41777(17) 0.57992(14) 0.88505(15) 0.0169(4) Uani d . . . 1 . .
H H2A 0.488737 0.546348 0.849014 0.02 Uiso calc U . R 1 . .
H H2B 0.436863 0.596838 0.94926 0.02 Uiso calc U . R 1 . .
C C3 0.32478(15) 0.56022(14) 0.68305(14) 0.0145(4) Uani d . . . 1 . .
C C4 0.34392(15) 0.65846(14) 0.69764(14) 0.0149(4) Uani d . . . 1 . .
H H4 0.337533 0.716261 0.638216 0.018 Uiso calc U . R 1 . .
C C11 0.20832(16) 0.34891(14) 0.79428(13) 0.0142(3) Uani d . . . 1 . .
C C12 0.26065(15) 0.24130(14) 0.79189(14) 0.0141(3) Uani d . . . 1 . .
C C13 0.21470(16) 0.18391(14) 0.73089(14) 0.0150(4) Uani d . . . 1 . .
H H13 0.251875 0.116879 0.723501 0.018 Uiso calc U . R 1 . .
C C14 0.11602(16) 0.22121(14) 0.68016(14) 0.0150(4) Uani d . . . 1 . .
C C15 0.05644(16) 0.31645(14) 0.70004(14) 0.0155(4) Uani d . . . 1 . .
H H15 -0.015195 0.337978 0.674588 0.019 Uiso calc U . R 1 . .
C C16 0.09835(16) 0.38198(14) 0.75639(14) 0.0149(4) Uani d . . . 1 . .
C C17 0.35766(16) 0.17947(14) 0.85831(15) 0.0169(4) Uani d . . . 1 . .
C C18 0.32889(18) 0.05773(15) 0.89774(16) 0.0226(4) Uani d . . . 1 . .
H H18A 0.338859 0.025418 0.836323 0.034 Uiso calc U . R 1 . .
H H18B 0.247962 0.051951 0.935236 0.034 Uiso calc U . R 1 . .
H H18C 0.382024 0.020435 0.946081 0.034 Uiso calc U . R 1 . .
C C19 0.48342(17) 0.18400(16) 0.78981(16) 0.0219(4) Uani d . . . 1 . .
H H19A 0.509463 0.256856 0.773322 0.033 Uiso calc U . R 1 . .
H H19B 0.481774 0.16284 0.723455 0.033 Uiso calc U . R 1 . .
H H19C 0.537592 0.135128 0.829865 0.033 Uiso calc U . R 1 . .
C C20 0.35610(17) 0.21798(15) 0.96280(15) 0.0204(4) Uani d . . . 1 . .
H H20A 0.397218 0.163923 1.011514 0.031 Uiso calc U . R 1 . .
H H20B 0.275002 0.228747 0.996938 0.031 Uiso calc U . R 1 . .
H H20C 0.395096 0.285322 0.945254 0.031 Uiso calc U . R 1 . .
C C21 0.07514(16) 0.15434(14) 0.61049(14) 0.0172(4) Uani d . . . 1 . .
C C22 0.05508(19) 0.03721(15) 0.67549(17) 0.0245(4) Uani d . . . 1 . .
H H22A 0.029347 -0.003582 0.630919 0.037 Uiso calc U . R 1 . .
H H22B -0.004977 0.037786 0.738476 0.037 Uiso calc U . R 1 . .
H H22C 0.128308 0.004018 0.697811 0.037 Uiso calc U . R 1 . .
C C23 0.17245(19) 0.15425(18) 0.51089(16) 0.0275(4) Uani d . . . 1 . .
H H23A 0.185047 0.227824 0.470723 0.041 Uiso calc U . R 1 . .
H H23B 0.147964 0.113685 0.46547 0.041 Uiso calc U . R 1 . .
H H23C 0.245321 0.12118 0.534065 0.041 Uiso calc U . R 1 . .
C C24 -0.04211(18) 0.20182(15) 0.57184(16) 0.0224(4) Uani d . . . 1 . .
H H24A -0.032959 0.276102 0.532453 0.034 Uiso calc U . R 1 . .
H H24B -0.104669 0.19903 0.633562 0.034 Uiso calc U . R 1 . .
H H24C -0.062131 0.160077 0.525319 0.034 Uiso calc U . R 1 . .
C C25 0.01247(16) 0.48027(14) 0.77639(14) 0.0167(4) Uani d . . . 1 . .
C C26 0.05081(17) 0.54110(15) 0.85145(15) 0.0198(4) Uani d . . . 1 . .
H H26A 0.122198 0.577731 0.815761 0.03 Uiso calc U . R 1 . .
H H26B 0.065929 0.490352 0.91685 0.03 Uiso calc U . R 1 . .
H H26C -0.011465 0.593627 0.869145 0.03 Uiso calc U . R 1 . .
C C27 -0.00251(18) 0.56088(15) 0.66885(15) 0.0228(4) Uani d . . . 1 . .
H H27A -0.056742 0.620421 0.683307 0.034 Uiso calc U . R 1 . .
H H27B -0.03372 0.524503 0.623571 0.034 Uiso calc U . R 1 . .
H H27C 0.073558 0.588129 0.632406 0.034 Uiso calc U . R 1 . .
C C28 -0.10947(16) 0.43621(15) 0.83441(15) 0.0197(4) Uani d . . . 1 . .
H H28A -0.100745 0.387859 0.902932 0.03 Uiso calc U . R 1 . .
H H28B -0.138884 0.397443 0.790101 0.03 Uiso calc U . R 1 . .
H H28C -0.164829 0.495846 0.846382 0.03 Uiso calc U . R 1 . .
C C31 0.48057(16) 0.78190(14) 0.75390(14) 0.0155(4) Uani d . . . 1 . .
C C32 0.59679(17) 0.77197(15) 0.77440(14) 0.0183(4) Uani d . . . 1 . .
F F32 0.63889(9) 0.67785(9) 0.83572(9) 0.0235(2) Uani d . . . 1 . .
C C33 0.67676(17) 0.85347(17) 0.73699(15) 0.0227(4) Uani d . . . 1 . .
F F33 0.78705(10) 0.83723(11) 0.76165(10) 0.0328(3) Uani d . . . 1 . .
C C34 0.64314(18) 0.95160(16) 0.67309(15) 0.0231(4) Uani d . . . 1 . .
F F34 0.71897(11) 1.03206(10) 0.63637(10) 0.0329(3) Uani d . . . 1 . .
C C35 0.53079(17) 0.96547(15) 0.64632(15) 0.0201(4) Uani d . . . 1 . .
F F35 0.49647(11) 1.05997(8) 0.58200(9) 0.0258(3) Uani d . . . 1 . .
C C36 0.45358(16) 0.88212(14) 0.68700(14) 0.0168(4) Uani d . . . 1 . .
F F36 0.34324(9) 0.90384(8) 0.65974(9) 0.0207(2) Uani d . . . 1 . .
C C41 0.26552(16) 0.75509(13) 0.87234(14) 0.0148(4) Uani d . . . 1 . .
C C42 0.15240(16) 0.78579(14) 0.84569(14) 0.0159(4) Uani d . . . 1 . .
F F42 0.12747(9) 0.77368(8) 0.75076(8) 0.0205(2) Uani d . . . 1 . .
C C43 0.05985(16) 0.82987(14) 0.91133(15) 0.0185(4) Uani d . . . 1 . .
F F43 -0.04879(9) 0.85292(9) 0.88315(10) 0.0268(3) Uani d . . . 1 . .
C C44 0.07906(17) 0.85080(14) 1.00671(15) 0.0194(4) Uani d . . . 1 . .
F F44 -0.00956(10) 0.89409(9) 1.07055(9) 0.0273(3) Uani d . . . 1 . .
C C45 0.19049(17) 0.82625(14) 1.03526(14) 0.0180(4) Uani d . . . 1 . .
F F45 0.21116(10) 0.84627(9) 1.12799(9) 0.0259(3) Uani d . . . 1 . .
C C46 0.27889(15) 0.78003(14) 0.96899(14) 0.0151(4) Uani d . . . 1 . .
F F46 0.38606(9) 0.75956(9) 1.00289(9) 0.0209(2) Uani d . . . 1 . .
C C51 0.32486(15) 0.53668(14) 0.57504(14) 0.0160(4) Uani d . . . 1 . .
C C52 0.36435(16) 0.43458(15) 0.55357(15) 0.0190(4) Uani d . . . 1 . .
H H52 0.388154 0.379178 0.608809 0.023 Uiso calc U . R 1 . .
C C53 0.36863(17) 0.41453(17) 0.45180(16) 0.0236(4) Uani d . . . 1 . .
H H53 0.394488 0.346085 0.439457 0.028 Uiso calc U . R 1 . .
C C54 0.33433(17) 0.49663(18) 0.36838(16) 0.0248(4) Uani d . . . 1 . .
H H54 0.336849 0.483456 0.300032 0.03 Uiso calc U . R 1 . .
C C55 0.29621(17) 0.59860(17) 0.38758(15) 0.0235(4) Uani d . . . 1 . .
H H55 0.27412 0.654102 0.331583 0.028 Uiso calc U . R 1 . .
C C56 0.29086(16) 0.61829(15) 0.48997(15) 0.0189(4) Uani d . . . 1 . .
H H56 0.26428 0.686728 0.501973 0.023 Uiso calc U . R 1 . .

loop_
_atom_site_aniso_label
_atom_site_aniso_U_11
_atom_site_aniso_U_22
_atom_site_aniso_U_33
_atom_site_aniso_U_12
_atom_site_aniso_U_13
_atom_site_aniso_U_23
B1 0.0151(10) 0.0148(9) 0.0178(10) -0.0017(8) -0.0041(8) -0.0039(8)
C1 0.0246(10) 0.0134(8) 0.0135(8) -0.0002(7) -0.0034(7) -0.0026(7)
P1 0.0164(2) 0.0118(2) 0.0138(2) -0.00153(16) -0.00176(17) -0.00337(16)
C2 0.0205(10) 0.0142(8) 0.0176(9) 0.0013(7) -0.0055(7) -0.0059(7)
C3 0.0124(9) 0.0164(8) 0.0136(8) -0.0008(7) -0.0019(7) -0.0017(7)
C4 0.0130(9) 0.0152(8) 0.0159(9) 0.0003(7) -0.0033(7) -0.0023(7)
C11 0.0164(9) 0.0136(8) 0.0116(8) -0.0024(7) 0.0007(7) -0.0024(6)
C12 0.0124(9) 0.0150(8) 0.0131(8) -0.0023(7) 0.0015(7) -0.0021(7)
C13 0.0166(9) 0.0113(8) 0.0163(9) -0.0008(7) -0.0003(7) -0.0033(7)
C14 0.0154(9) 0.0150(8) 0.0128(8) -0.0034(7) 0.0008(7) -0.0012(7)
C15 0.0125(9) 0.0177(8) 0.0145(8) -0.0016(7) -0.0011(7) -0.0009(7)
C16 0.0157(9) 0.0133(8) 0.0125(8) -0.0013(7) 0.0013(7) 0.0003(6)
C17 0.0173(9) 0.0132(8) 0.0207(9) -0.0001(7) -0.0056(7) -0.0031(7)
C18 0.0251(11) 0.0152(9) 0.0289(10) 0.0004(7) -0.0121(8) -0.0025(8)
C19 0.0186(10) 0.0215(9) 0.0267(10) 0.0017(7) -0.0040(8) -0.0087(8)
C20 0.0220(10) 0.0198(9) 0.0195(9) 0.0019(7) -0.0060(8) -0.0039(7)
C21 0.0195(10) 0.0161(9) 0.0177(9) -0.0024(7) -0.0052(7) -0.0051(7)
C22 0.0284(11) 0.0170(9) 0.0311(11) -0.0026(8) -0.0107(9) -0.0061(8)
C23 0.0255(11) 0.0383(12) 0.0232(10) -0.0053(9) -0.0018(8) -0.0158(9)
C24 0.0245(11) 0.0204(9) 0.0250(10) -0.0003(8) -0.0094(8) -0.0071(8)
C25 0.0169(9) 0.0140(8) 0.0176(9) 0.0009(7) -0.0009(7) -0.0028(7)
C26 0.0202(10) 0.0155(8) 0.0225(9) -0.0002(7) 0.0014(8) -0.0063(7)
C27 0.0239(10) 0.0189(9) 0.0208(10) 0.0040(8) -0.0002(8) -0.0002(7)
C28 0.0184(10) 0.0178(9) 0.0215(9) 0.0006(7) -0.0002(8) -0.0048(7)
C31 0.0169(9) 0.0183(9) 0.0126(8) -0.0012(7) -0.0002(7) -0.0078(7)
C32 0.0198(10) 0.0224(9) 0.0138(8) 0.0002(7) -0.0026(7) -0.0072(7)
F32 0.0200(6) 0.0276(6) 0.0230(6) 0.0009(4) -0.0082(4) -0.0033(5)
C33 0.0154(10) 0.0356(11) 0.0205(9) -0.0064(8) -0.0016(8) -0.0124(8)
F33 0.0183(6) 0.0529(8) 0.0296(6) -0.0118(5) -0.0059(5) -0.0087(6)
C34 0.0258(11) 0.0257(10) 0.0191(9) -0.0136(8) 0.0051(8) -0.0099(8)
F34 0.0315(7) 0.0336(7) 0.0342(7) -0.0205(5) 0.0048(5) -0.0097(5)
C35 0.0255(11) 0.0179(9) 0.0166(9) -0.0053(7) 0.0025(8) -0.0063(7)
F35 0.0362(7) 0.0151(5) 0.0241(6) -0.0053(5) -0.0007(5) -0.0023(4)
C36 0.0166(9) 0.0171(9) 0.0177(9) -0.0015(7) -0.0007(7) -0.0076(7)
F36 0.0179(6) 0.0164(5) 0.0263(6) 0.0001(4) -0.0055(4) -0.0016(4)
C41 0.0167(9) 0.0101(8) 0.0166(9) -0.0038(7) -0.0022(7) -0.0007(6)
C42 0.0187(9) 0.0120(8) 0.0166(9) -0.0031(7) -0.0055(7) 0.0001(7)
F42 0.0235(6) 0.0185(5) 0.0222(5) 0.0003(4) -0.0107(4) -0.0050(4)
C43 0.0135(9) 0.0148(8) 0.0236(10) -0.0016(7) -0.0025(7) 0.0023(7)
F43 0.0139(6) 0.0296(6) 0.0341(6) 0.0024(4) -0.0062(5) -0.0017(5)
C44 0.0174(10) 0.0143(8) 0.0219(9) -0.0012(7) 0.0053(7) -0.0017(7)
F44 0.0222(6) 0.0276(6) 0.0257(6) 0.0056(5) 0.0070(5) -0.0052(5)
C45 0.0230(10) 0.0140(8) 0.0164(9) -0.0040(7) -0.0001(7) -0.0038(7)
F45 0.0304(6) 0.0306(6) 0.0193(6) 0.0003(5) -0.0031(5) -0.0124(5)
C46 0.0114(9) 0.0135(8) 0.0199(9) -0.0023(6) -0.0030(7) -0.0019(7)
F46 0.0164(5) 0.0270(6) 0.0232(5) 0.0008(4) -0.0070(4) -0.0112(4)
C51 0.0118(9) 0.0196(9) 0.0161(9) -0.0056(7) 0.0022(7) -0.0047(7)
C52 0.0181(10) 0.0208(9) 0.0183(9) -0.0050(7) 0.0009(7) -0.0063(7)
C53 0.0178(10) 0.0302(10) 0.0251(10) -0.0061(8) 0.0038(8) -0.0147(8)
C54 0.0185(10) 0.0431(12) 0.0162(9) -0.0074(8) 0.0022(7) -0.0147(8)
C55 0.0190(10) 0.0351(11) 0.0162(9) -0.0035(8) -0.0032(8) -0.0047(8)
C56 0.0150(9) 0.0235(9) 0.0190(9) -0.0033(7) -0.0018(7) -0.0068(7)

loop_
_atom_type_symbol
_atom_type_description
_atom_type_scat_dispersion_real
_atom_type_scat_dispersion_imag
_atom_type_scat_source
C C 0.0181 0.0091 'International Tables Vol C Tables 4.2.6.8 and 6.1.1.4'
H H 0.0000 0.0000 'International Tables Vol C Tables 4.2.6.8 and 6.1.1.4'
B B 0.0090 0.0039 'International Tables Vol C Tables 4.2.6.8 and 6.1.1.4'
F F 0.0727 0.0534 'International Tables Vol C Tables 4.2.6.8 and 6.1.1.4'
P P 0.2955 0.4335 'International Tables Vol C Tables 4.2.6.8 and 6.1.1.4'

loop_
_geom_angle_atom_site_label_1
_geom_angle_atom_site_label_2
_geom_angle_atom_site_label_3
_geom_angle_site_symmetry_1
_geom_angle_site_symmetry_3
_geom_angle
_geom_angle_publ_flag
C4 B1 C2 . . 107.46(14) ?
C4 B1 C31 . . 105.69(14) ?
C2 B1 C31 . . 115.05(15) ?
C4 B1 C41 . . 115.10(15) ?
C2 B1 C41 . . 108.24(14) ?
C31 B1 C41 . . 105.54(13) ?
C2 C1 P1 . . 106.73(12) ?
C2 C1 H1A . . 110.4 ?
P1 C1 H1A . . 110.4 ?
C2 C1 H1B . . 110.4 ?
P1 C1 H1B . . 110.4 ?
H1A C1 H1B . . 108.6 ?
C1 P1 C3 . . 107.65(8) ?
C1 P1 C11 . . 125.69(8) ?
C3 P1 C11 . . 112.19(8) ?
C1 P1 H1 . . 101.8(9) ?
C3 P1 H1 . . 103.6(9) ?
C11 P1 H1 . . 103.0(9) ?
C1 C2 B1 . . 109.90(14) ?
C1 C2 H2A . . 109.7 ?
B1 C2 H2A . . 109.7 ?
C1 C2 H2B . . 109.7 ?
B1 C2 H2B . . 109.7 ?
H2A C2 H2B . . 108.2 ?
C4 C3 C51 . . 124.27(16) ?
C4 C3 P1 . . 117.59(13) ?
C51 C3 P1 . . 117.89(13) ?
C3 C4 B1 . . 130.29(16) ?
C3 C4 H4 . . 114.9 ?
B1 C4 H4 . . 114.9 ?
C16 C11 C12 . . 119.36(15) ?
C16 C11 P1 . . 122.11(13) ?
C12 C11 P1 . . 115.07(13) ?
C13 C12 C11 . . 117.14(15) ?
C13 C12 C17 . . 116.64(15) ?
C11 C12 C17 . . 126.05(15) ?
C12 C13 C14 . . 123.65(16) ?
C12 C13 H13 . . 118.2 ?
C14 C13 H13 . . 118.2 ?
C15 C14 C13 . . 116.91(16) ?
C15 C14 C21 . . 123.18(16) ?
C13 C14 C21 . . 119.85(15) ?
C14 C15 C16 . . 123.33(16) ?
C14 C15 H15 . . 118.3 ?
C16 C15 H15 . . 118.3 ?
C15 C16 C11 . . 117.96(16) ?
C15 C16 C25 . . 114.38(15) ?
C11 C16 C25 . . 127.53(16) ?
C20 C17 C19 . . 110.74(15) ?
C20 C17 C18 . . 104.81(15) ?
C19 C17 C18 . . 107.04(15) ?
C20 C17 C12 . . 112.72(14) ?
C19 C17 C12 . . 112.47(15) ?
C18 C17 C12 . . 108.59(14) ?
C17 C18 H18A . . 109.5 ?
C17 C18 H18B . . 109.5 ?
H18A C18 H18B . . 109.5 ?
C17 C18 H18C . . 109.5 ?
H18A C18 H18C . . 109.5 ?
H18B C18 H18C . . 109.5 ?
C17 C19 H19A . . 109.5 ?
C17 C19 H19B . . 109.5 ?
H19A C19 H19B . . 109.5 ?
C17 C19 H19C . . 109.5 ?
H19A C19 H19C . . 109.5 ?
H19B C19 H19C . . 109.5 ?
C17 C20 H20A . . 109.5 ?
C17 C20 H20B . . 109.5 ?
H20A C20 H20B . . 109.5 ?
C17 C20 H20C . . 109.5 ?
H20A C20 H20C . . 109.5 ?
H20B C20 H20C . . 109.5 ?
C23 C21 C22 . . 109.80(16) ?
C23 C21 C14 . . 108.14(15) ?
C22 C21 C14 . . 110.43(15) ?
C23 C21 C24 . . 108.75(15) ?
C22 C21 C24 . . 107.54(15) ?
C14 C21 C24 . . 112.17(14) ?
C21 C22 H22A . . 109.5 ?
C21 C22 H22B . . 109.5 ?
H22A C22 H22B . . 109.5 ?
C21 C22 H22C . . 109.5 ?
H22A C22 H22C . . 109.5 ?
H22B C22 H22C . . 109.5 ?
C21 C23 H23A . . 109.5 ?
C21 C23 H23B . . 109.5 ?
H23A C23 H23B . . 109.5 ?
C21 C23 H23C . . 109.5 ?
H23A C23 H23C . . 109.5 ?
H23B C23 H23C . . 109.5 ?
C21 C24 H24A . . 109.5 ?
C21 C24 H24B . . 109.5 ?
H24A C24 H24B . . 109.5 ?
C21 C24 H24C . . 109.5 ?
H24A C24 H24C . . 109.5 ?
H24B C24 H24C . . 109.5 ?
C26 C25 C27 . . 108.99(15) ?
C26 C25 C28 . . 105.66(15) ?
C27 C25 C28 . . 109.39(15) ?
C26 C25 C16 . . 113.64(15) ?
C27 C25 C16 . . 111.06(15) ?
C28 C25 C16 . . 107.89(14) ?
C25 C26 H26A . . 109.5 ?
C25 C26 H26B . . 109.5 ?
H26A C26 H26B . . 109.5 ?
C25 C26 H26C . . 109.5 ?
H26A C26 H26C . . 109.5 ?
H26B C26 H26C . . 109.5 ?
C25 C27 H27A . . 109.5 ?
C25 C27 H27B . . 109.5 ?
H27A C27 H27B . . 109.5 ?
C25 C27 H27C . . 109.5 ?
H27A C27 H27C . . 109.5 ?
H27B C27 H27C . . 109.5 ?
C25 C28 H28A . . 109.5 ?
C25 C28 H28B . . 109.5 ?
H28A C28 H28B . . 109.5 ?
C25 C28 H28C . . 109.5 ?
H28A C28 H28C . . 109.5 ?
H28B C28 H28C . . 109.5 ?
C32 C31 C36 . . 112.76(16) ?
C32 C31 B1 . . 127.35(16) ?
C36 C31 B1 . . 119.85(16) ?
F32 C32 C33 . . 115.22(16) ?
F32 C32 C31 . . 120.37(16) ?
C33 C32 C31 . . 124.41(17) ?
F33 C33 C34 . . 119.84(17) ?
F33 C33 C32 . . 120.45(18) ?
C34 C33 C32 . . 119.70(18) ?
F34 C34 C35 . . 120.34(18) ?
F34 C34 C33 . . 120.76(18) ?
C35 C34 C33 . . 118.89(17) ?
F35 C35 C34 . . 120.10(16) ?
F35 C35 C36 . . 120.71(17) ?
C34 C35 C36 . . 119.18(17) ?
F36 C36 C35 . . 115.41(16) ?
F36 C36 C31 . . 119.59(16) ?
C35 C36 C31 . . 124.98(17) ?
C42 C41 C46 . . 112.90(16) ?
C42 C41 B1 . . 126.44(15) ?
C46 C41 B1 . . 120.65(15) ?
F42 C42 C43 . . 115.86(15) ?
F42 C42 C41 . . 120.20(16) ?
C43 C42 C41 . . 123.93(17) ?
F43 C43 C44 . . 119.24(16) ?
F43 C43 C42 . . 120.88(17) ?
C44 C43 C42 . . 119.88(17) ?
F44 C44 C45 . . 120.74(17) ?
F44 C44 C43 . . 120.44(17) ?
C45 C44 C43 . . 118.82(17) ?
F45 C45 C44 . . 119.75(16) ?
F45 C45 C46 . . 120.93(16) ?
C44 C45 C46 . . 119.31(17) ?
F46 C46 C45 . . 115.29(15) ?
F46 C46 C41 . . 119.67(15) ?
C45 C46 C41 . . 125.05(16) ?
C56 C51 C52 . . 117.78(17) ?
C56 C51 C3 . . 120.47(16) ?
C52 C51 C3 . . 121.68(16) ?
C53 C52 C51 . . 121.41(18) ?
C53 C52 H52 . . 119.3 ?
C51 C52 H52 . . 119.3 ?
C52 C53 C54 . . 119.94(18) ?
C52 C53 H53 . . 120.0 ?
C54 C53 H53 . . 120.0 ?
C53 C54 C55 . . 119.56(17) ?
C53 C54 H54 . . 120.2 ?
C55 C54 H54 . . 120.2 ?
C54 C55 C56 . . 120.43(18) ?
C54 C55 H55 . . 119.8 ?
C56 C55 H55 . . 119.8 ?
C55 C56 C51 . . 120.87(18) ?
C55 C56 H56 . . 119.6 ?
C51 C56 H56 . . 119.6 ?

loop_
_geom_bond_atom_site_label_1
_geom_bond_atom_site_label_2
_geom_bond_site_symmetry_2
_geom_bond_distance
_geom_bond_publ_flag
B1 C4 . 1.633(3) ?
B1 C2 . 1.638(2) ?
B1 C31 . 1.656(3) ?
B1 C41 . 1.663(3) ?
C1 C2 . 1.541(3) ?
C1 P1 . 1.8116(18) ?
C1 H1A . 0.97 ?
C1 H1B . 0.97 ?
P1 C3 . 1.8119(17) ?
P1 C11 . 1.8253(18) ?
P1 H1 . 1.262(19) ?
C2 H2A . 0.97 ?
C2 H2B . 0.97 ?
C3 C4 . 1.348(3) ?
C3 C51 . 1.492(2) ?
C4 H4 . 0.93 ?
C11 C16 . 1.421(3) ?
C11 C12 . 1.440(2) ?
C12 C13 . 1.390(2) ?
C12 C17 . 1.560(2) ?
C13 C14 . 1.394(3) ?
C13 H13 . 0.93 ?
C14 C15 . 1.382(3) ?
C14 C21 . 1.533(2) ?
C15 C16 . 1.396(3) ?
C15 H15 . 0.93 ?
C16 C25 . 1.550(2) ?
C17 C20 . 1.536(3) ?
C17 C19 . 1.537(3) ?
C17 C18 . 1.550(2) ?
C18 H18A . 0.96 ?
C18 H18B . 0.96 ?
C18 H18C . 0.96 ?
C19 H19A . 0.96 ?
C19 H19B . 0.96 ?
C19 H19C . 0.96 ?
C20 H20A . 0.96 ?
C20 H20B . 0.96 ?
C20 H20C . 0.96 ?
C21 C23 . 1.532(3) ?
C21 C22 . 1.532(3) ?
C21 C24 . 1.533(3) ?
C22 H22A . 0.96 ?
C22 H22B . 0.96 ?
C22 H22C . 0.96 ?
C23 H23A . 0.96 ?
C23 H23B . 0.96 ?
C23 H23C . 0.96 ?
C24 H24A . 0.96 ?
C24 H24B . 0.96 ?
C24 H24C . 0.96 ?
C25 C26 . 1.520(3) ?
C25 C27 . 1.535(2) ?
C25 C28 . 1.539(3) ?
C26 H26A . 0.96 ?
C26 H26B . 0.96 ?
C26 H26C . 0.96 ?
C27 H27A . 0.96 ?
C27 H27B . 0.96 ?
C27 H27C . 0.96 ?
C28 H28A . 0.96 ?
C28 H28B . 0.96 ?
C28 H28C . 0.96 ?
C31 C32 . 1.390(3) ?
C31 C36 . 1.393(3) ?
C32 F32 . 1.360(2) ?
C32 C33 . 1.383(3) ?
C33 F33 . 1.341(2) ?
C33 C34 . 1.378(3) ?
C34 F34 . 1.341(2) ?
C34 C35 . 1.375(3) ?
C35 F35 . 1.349(2) ?
C35 C36 . 1.382(3) ?
C36 F36 . 1.356(2) ?
C41 C42 . 1.393(3) ?
C41 C46 . 1.395(3) ?
C42 F42 . 1.353(2) ?
C42 C43 . 1.387(3) ?
C43 F43 . 1.343(2) ?
C43 C44 . 1.378(3) ?
C44 F44 . 1.342(2) ?
C44 C45 . 1.377(3) ?
C45 F45 . 1.346(2) ?
C45 C46 . 1.377(3) ?
C46 F46 . 1.356(2) ?
C51 C56 . 1.396(3) ?
C51 C52 . 1.403(3) ?
C52 C53 . 1.386(3) ?
C52 H52 . 0.93 ?
C53 C54 . 1.387(3) ?
C53 H53 . 0.93 ?
C54 C55 . 1.388(3) ?
C54 H54 . 0.93 ?
C55 C56 . 1.390(3) ?
C55 H55 . 0.93 ?
C56 H56 . 0.93 ?

loop_
_geom_torsion_atom_site_label_1
_geom_torsion_atom_site_label_2
_geom_torsion_atom_site_label_3
_geom_torsion_atom_site_label_4
_geom_torsion_site_symmetry_1
_geom_torsion_site_symmetry_2
_geom_torsion_site_symmetry_3
_geom_torsion_site_symmetry_4
_geom_torsion
_geom_torsion_publ_flag
C2 C1 P1 C3 . . . . -44.14(14) ?
C2 C1 P1 C11 . . . . -179.91(11) ?
P1 C1 C2 B1 . . . . 73.26(15) ?
C4 B1 C2 C1 . . . . -58.59(18) ?
C31 B1 C2 C1 . . . . -175.97(14) ?
C41 B1 C2 C1 . . . . 66.30(17) ?
C1 P1 C3 C4 . . . . 4.70(17) ?
C11 P1 C3 C4 . . . . 146.98(14) ?
C1 P1 C3 C51 . . . . 179.18(13) ?
C11 P1 C3 C51 . . . . -38.54(16) ?
C51 C3 C4 B1 . . . . -164.43(17) ?
P1 C3 C4 B1 . . . . 9.7(3) ?
C2 B1 C4 C3 . . . . 14.5(3) ?
C31 B1 C4 C3 . . . . 137.80(19) ?
C41 B1 C4 C3 . . . . -106.2(2) ?
C1 P1 C11 C16 . . . . 93.00(16) ?
C3 P1 C11 C16 . . . . -41.12(17) ?
C1 P1 C11 C12 . . . . -108.15(14) ?
C3 P1 C11 C12 . . . . 117.73(13) ?
C16 C11 C12 C13 . . . . 13.8(2) ?
P1 C11 C12 C13 . . . . -145.67(14) ?
C16 C11 C12 C17 . . . . -161.28(16) ?
P1 C11 C12 C17 . . . . 39.2(2) ?
C11 C12 C13 C14 . . . . -5.3(3) ?
C17 C12 C13 C14 . . . . 170.23(16) ?
C12 C13 C14 C15 . . . . -5.3(3) ?
C12 C13 C14 C21 . . . . 177.38(16) ?
C13 C14 C15 C16 . . . . 7.9(3) ?
C21 C14 C15 C16 . . . . -174.89(16) ?
C14 C15 C16 C11 . . . . 0.5(3) ?
C14 C15 C16 C25 . . . . -175.75(16) ?
C12 C11 C16 C15 . . . . -11.5(2) ?
P1 C11 C16 C15 . . . . 146.43(14) ?
C12 C11 C16 C25 . . . . 164.10(16) ?
P1 C11 C16 C25 . . . . -37.9(2) ?
C13 C12 C17 C20 . . . . -149.73(16) ?
C11 C12 C17 C20 . . . . 25.4(2) ?
C13 C12 C17 C19 . . . . 84.21(19) ?
C11 C12 C17 C19 . . . . -100.7(2) ?
C13 C12 C17 C18 . . . . -34.1(2) ?
C11 C12 C17 C18 . . . . 141.05(17) ?
C15 C14 C21 C23 . . . . 116.60(19) ?
C13 C14 C21 C23 . . . . -66.3(2) ?
C15 C14 C21 C22 . . . . -123.25(19) ?
C13 C14 C21 C22 . . . . 53.9(2) ?
C15 C14 C21 C24 . . . . -3.3(2) ?
C13 C14 C21 C24 . . . . 173.78(16) ?
C15 C16 C25 C26 . . . . 171.67(15) ?
C11 C16 C25 C26 . . . . -4.1(3) ?
C15 C16 C25 C27 . . . . -65.0(2) ?
C11 C16 C25 C27 . . . . 119.21(19) ?
C15 C16 C25 C28 . . . . 54.9(2) ?
C11 C16 C25 C28 . . . . -120.90(18) ?
C4 B1 C31 C32 . . . . -118.20(18) ?
C2 B1 C31 C32 . . . . 0.2(3) ?
C41 B1 C31 C32 . . . . 119.42(18) ?
C4 B1 C31 C36 . . . . 64.3(2) ?
C2 B1 C31 C36 . . . . -177.27(15) ?
C41 B1 C31 C36 . . . . -58.0(2) ?
C36 C31 C32 F32 . . . . -178.04(15) ?
B1 C31 C32 F32 . . . . 4.4(3) ?
C36 C31 C32 C33 . . . . 2.6(3) ?
B1 C31 C32 C33 . . . . -175.02(17) ?
F32 C32 C33 F33 . . . . -0.1(3) ?
C31 C32 C33 F33 . . . . 179.30(16) ?
F32 C32 C33 C34 . . . . 179.26(16) ?
C31 C32 C33 C34 . . . . -1.3(3) ?
F33 C33 C34 F34 . . . . -1.0(3) ?
C32 C33 C34 F34 . . . . 179.62(16) ?
F33 C33 C34 C35 . . . . 178.23(16) ?
C32 C33 C34 C35 . . . . -1.1(3) ?
F34 C34 C35 F35 . . . . 0.6(3) ?
C33 C34 C35 F35 . . . . -178.63(16) ?
F34 C34 C35 C36 . . . . -178.70(16) ?
C33 C34 C35 C36 . . . . 2.1(3) ?
F35 C35 C36 F36 . . . . -1.5(2) ?
C34 C35 C36 F36 . . . . 177.82(16) ?
F35 C35 C36 C31 . . . . -179.95(16) ?
C34 C35 C36 C31 . . . . -0.6(3) ?
C32 C31 C36 F36 . . . . 180.00(15) ?
B1 C31 C36 F36 . . . . -2.2(2) ?
C32 C31 C36 C35 . . . . -1.6(3) ?
B1 C31 C36 C35 . . . . 176.21(16) ?
C4 B1 C41 C42 . . . . -3.5(2) ?
C2 B1 C41 C42 . . . . -123.77(18) ?
C31 B1 C41 C42 . . . . 112.57(18) ?
C4 B1 C41 C46 . . . . 174.69(15) ?
C2 B1 C41 C46 . . . . 54.5(2) ?
C31 B1 C41 C46 . . . . -69.19(19) ?
C46 C41 C42 F42 . . . . 175.72(14) ?
B1 C41 C42 F42 . . . . -5.9(3) ?
C46 C41 C42 C43 . . . . -4.1(2) ?
B1 C41 C42 C43 . . . . 174.30(16) ?
F42 C42 C43 F43 . . . . 3.4(2) ?
C41 C42 C43 F43 . . . . -176.80(16) ?
F42 C42 C43 C44 . . . . -176.39(15) ?
C41 C42 C43 C44 . . . . 3.4(3) ?
F43 C43 C44 F44 . . . . -0.3(3) ?
C42 C43 C44 F44 . . . . 179.56(16) ?
F43 C43 C44 C45 . . . . 179.59(15) ?
C42 C43 C44 C45 . . . . -0.6(3) ?
F44 C44 C45 F45 . . . . -0.3(3) ?
C43 C44 C45 F45 . . . . 179.87(16) ?
F44 C44 C45 C46 . . . . 178.80(16) ?
C43 C44 C45 C46 . . . . -1.0(3) ?
F45 C45 C46 F46 . . . . -1.5(2) ?
C44 C45 C46 F46 . . . . 179.40(15) ?
F45 C45 C46 C41 . . . . 179.17(16) ?
C44 C45 C46 C41 . . . . 0.1(3) ?
C42 C41 C46 F46 . . . . -176.95(14) ?
B1 C41 C46 F46 . . . . 4.6(2) ?
C42 C41 C46 C45 . . . . 2.3(3) ?
B1 C41 C46 C45 . . . . -176.12(16) ?
C4 C3 C51 C56 . . . . -29.6(3) ?
P1 C3 C51 C56 . . . . 156.33(14) ?
C4 C3 C51 C52 . . . . 147.16(18) ?
P1 C3 C51 C52 . . . . -26.9(2) ?
C56 C51 C52 C53 . . . . -0.6(3) ?
C3 C51 C52 C53 . . . . -177.42(17) ?
C51 C52 C53 C54 . . . . 0.5(3) ?
C52 C53 C54 C55 . . . . 0.2(3) ?
C53 C54 C55 C56 . . . . -0.8(3) ?
C54 C55 C56 C51 . . . . 0.7(3) ?
C52 C51 C56 C55 . . . . 0.0(3) ?
C3 C51 C56 C55 . . . . 176.83(17) ?
